data_4511361
loop_
_publ_author_name
'Imaz, Inhar'
'Thillet, Anthony'
'Sutter, Jean-Pascal'

_publ_section_title
;
 Charge-Assisted Hydrogen-Bonded Assemblage of an Anionic
 {M(C2O4)4}4-Building Unit and Organic Cations:&#x00A0; A Versatile
 Approach to Hybrid Supramolecular Architectures
;
_journal_issue 9
_journal_name_full 'Crystal Growth &amp; Design'
_journal_page_first 1753
_journal_paper_doi 10.1021/cg060905+
_journal_volume 7
_journal_year 2007
_chemical_formula_moiety 'C8 O16 Zr, 2(C6 H10 N2), 4(H2 O)'
_chemical_formula_sum 'C20 H28 N4 O20 Zr'
_chemical_formula_weight 735.68
_chemical_name_systematic
;
 ?
;
_space_group_IT_number 14
_symmetry_cell_setting monoclinic
_symmetry_space_group_name_Hall '-P 2yn'
_symmetry_space_group_name_H-M 'P 1 21/n 1'
_atom_sites_solution_hydrogens geom
_atom_sites_solution_primary direct
_atom_sites_solution_secondary difmap
_audit_creation_method SHELXL-97
_cell_angle_alpha 90.00
_cell_angle_beta 109.5770(10)
_cell_angle_gamma 90.00
_cell_formula_units_Z 4
_cell_length_a 15.3204(2)
_cell_length_b 8.9683(10)
_cell_length_c 21.3005(4)
_cell_measurement_temperature 293(2)
_cell_measurement_theta_max 20
_cell_measurement_theta_min 1
_cell_volume 2757.5(3)
_computing_cell_refinement 'DENZO-SMN (Otwinowski & Minor, 1997)'
_computing_data_collection 'KappaCCD Server Software (Nonius, 1997)'
_computing_data_reduction DENZO-SMN
_computing_molecular_graphics 'ORTEP-3 ( Farrugia, 1997) and Diamond 2.1e'
_computing_publication_material 'shelxl-97 (Sheldrick, 1997)'
_computing_structure_refinement 'shelxl-97 (Sheldrick, 1997)'
_computing_structure_solution 'shelxs-97 (Sheldrick, 1990)'
_diffrn_ambient_temperature 293(2)
_diffrn_measured_fraction_theta_full 0.999
_diffrn_measured_fraction_theta_max 0.999
_diffrn_measurement_device_type 'Nonius Kappa-CCD'
_diffrn_measurement_method '\f scans, and \w scans with \k offsets'
_diffrn_radiation_monochromator graphite
_diffrn_radiation_source 'fine-focus sealed tube'
_diffrn_radiation_type MoK\a
_diffrn_radiation_wavelength 0.71073
_diffrn_reflns_av_R_equivalents 0.0426
_diffrn_reflns_av_sigmaI/netI 0.0468
_diffrn_reflns_limit_h_max 19
_diffrn_reflns_limit_h_min -19
_diffrn_reflns_limit_k_max 11
_diffrn_reflns_limit_k_min -11
_diffrn_reflns_limit_l_max 22
_diffrn_reflns_limit_l_min -26
_diffrn_reflns_number 18631
_diffrn_reflns_theta_full 26.37
_diffrn_reflns_theta_max 26.37
_diffrn_reflns_theta_min 2.49
_exptl_absorpt_coefficient_mu 0.500
_exptl_absorpt_correction_type empirical
_exptl_absorpt_process_details scalepack
_exptl_crystal_colour colorless
_exptl_crystal_density_diffrn 1.772
_exptl_crystal_density_method 'not measured'
_exptl_crystal_description prisme
_exptl_crystal_F_000 1504
_exptl_crystal_size_max 0.32
_exptl_crystal_size_mid 0.26
_exptl_crystal_size_min 0.10
_refine_diff_density_max 0.654
_refine_diff_density_min -1.111
_refine_diff_density_rms 0.229
_refine_ls_extinction_method none
_refine_ls_goodness_of_fit_ref 1.139
_refine_ls_hydrogen_treatment mixed
_refine_ls_matrix_type full
_refine_ls_number_parameters 426
_refine_ls_number_reflns 5629
_refine_ls_number_restraints 31
_refine_ls_restrained_S_all 1.247
_refine_ls_R_factor_all 0.0686
_refine_ls_R_factor_gt 0.0350
_refine_ls_shift/su_max 0.001
_refine_ls_shift/su_mean 0.000
_refine_ls_structure_factor_coef Fsqd
_refine_ls_weighting_details 'calc w=1/[\s^2^(Fo^2^)+(0.0676P)^2^+0.6134P] where P=(Fo^2^+2Fc^2^)/3'
_refine_ls_weighting_scheme calc
_refine_ls_wR_factor_gt 0.0905
_refine_ls_wR_factor_ref 0.1336
_reflns_number_gt 3816
_reflns_number_total 5629
_reflns_threshold_expression >2sigma(I)
_cod_data_source_file cg060905%2Bsi20061211_093116.cif
_cod_data_source_block Cmpd_lf
_cod_depositor_comments
;
The following automatic conversions were performed:

'_symmetry_cell_setting' value 'Monoclinic' changed to 'monoclinic'
according to
/usr/data/users/saulius/automatic-downloads/retrospective/ACS/lib/dictionaries/cif_core.dic
dictionary named 'cif_core.dic' version 2.4.2 from 2011-04-26.

Automatic conversion script
Id: cif_fix_values 2281 2013-09-26 08:29:07Z andrius 
;
_cod_original_sg_symbol_Hall -P2yn
_cod_original_sg_symbol_H-M P21/n
_cod_database_code 4511361

loop_
_symmetry_equiv_pos_as_xyz
'x, y, z'
'-x+1/2, y+1/2, -z+1/2'
'-x, -y, -z'
'x-1/2, -y-1/2, z-1/2'

loop_
_atom_site_label
_atom_site_type_symbol
_atom_site_fract_x
_atom_site_fract_y
_atom_site_fract_z
_atom_site_U_iso_or_equiv
_atom_site_adp_type
_atom_site_occupancy
_atom_site_symmetry_multiplicity
_atom_site_calc_flag
_atom_site_refinement_flags
O22 O 0.2949(2) 0.6439(3) -0.13191(14) 0.0409(7) Uani 1 1 d D
O21 O 0.1540(2) 0.5264(3) 0.10495(16) 0.0459(8) Uani 1 1 d .
O20 O 1.1026(2) 0.9183(4) 0.44771(16) 0.0566(9) Uani 1 1 d D
O23 O 0.1855(2) -0.4897(3) -0.01722(19) 0.0553(9) Uani 1 1 d .
H9 H 0.031(3) -0.163(5) -0.351(2) 0.034(12) Uiso 1 1 d .
H10 H -0.125(2) -0.153(5) -0.3736(13) 0.048(13) Uiso 1 1 d D
H13 H 0.083(2) -0.226(5) -0.1614(13) 0.044(12) Uiso 1 1 d D
H4A H -0.2314 -0.2640 -0.2876 0.040 Uiso 1 1 d .
H12 H -0.076(3) -0.217(5) -0.1793(16) 0.044(12) Uiso 1 1 d D
H3B H 0.1842 -0.2222 -0.2752 0.045 Uiso 1 1 d .
H15 H 0.8848 0.5114 0.1553 0.069 Uiso 1 1 d .
H1A H 0.9640 0.6571 0.3731 0.049(13) Uiso 1 1 d .
H20 H 0.8734 0.5718 0.2635 0.056 Uiso 1 1 d .
H18 H 1.0843 0.7990 0.1875 0.053 Uiso 1 1 d .
H1C H 0.9061 0.7745 0.3519 0.068 Uiso 1 1 d D
H4C H -0.2226 -0.1270 -0.2519 0.047 Uiso 1 1 d .
H3C H 0.2016 -0.1079 -0.2285 0.051 Uiso 1 1 d D
H17 H 1.0764 0.8439 0.2974 0.062 Uiso 1 1 d D
H3A H 0.2035 -0.2591 -0.2080 0.053 Uiso 1 1 d D
H1B H 1.0165 0.7761 0.3763 0.036 Uiso 1 1 d D
H2A H 1.0359 0.5848 0.0967 0.092 Uiso 1 1 d D
H2C H 0.9273 0.5757 0.0638 0.16(3) Uiso 1 1 d D
H2B H 0.9835 0.7151 0.0685 0.083(19) Uiso 1 1 d .
H23B H 0.2397 -0.5237 -0.0076 0.066 Uiso 1 1 d .
H23A H 0.1840 -0.3886 -0.0244 0.111 Uiso 1 1 d .
H4B H -0.2438 -0.1204 -0.3314 0.085(19) Uiso 1 1 d .
H22A H 0.3071 0.5523 -0.1209 0.053 Uiso 1 1 d D
H22B H 0.3098 0.6535 -0.0862 0.122 Uiso 1 1 d D
H21B H 0.1559 0.5195 0.0625 0.050 Uiso 1 1 d .
H21A H 0.1608 0.4338 0.1179 0.097 Uiso 1 1 d .
H20A H 1.0440 0.9007 0.4486 0.636 Uiso 1 1 d D
H20B H 1.0923 0.9954 0.4752 0.094 Uiso 1 1 d D
Zr1 Zr 0.24899(2) 0.00252(4) -0.001461(16) 0.02175(14) Uani 1 1 d .
O15 O 0.30393(18) 0.3343(3) -0.12873(13) 0.0328(6) Uani 1 1 d .
O11 O 0.15651(17) -0.1883(3) -0.02569(13) 0.0313(6) Uani 1 1 d .
O2 O 0.23959(19) 0.1892(3) 0.06266(13) 0.0341(6) Uani 1 1 d .
O14 O 0.28160(19) 0.2154(3) -0.04296(13) 0.0342(6) Uani 1 1 d .
O16 O 0.24689(19) 0.0732(3) -0.20080(13) 0.0375(7) Uani 1 1 d .
O3 O 0.2255(2) 0.2603(3) 0.15930(14) 0.0391(7) Uani 1 1 d .
N4 N -0.2125(2) -0.1706(3) -0.28779(16) 0.0305(7) Uani 1 1 d .
O6 O 0.39549(18) 0.0451(3) 0.05406(14) 0.0348(7) Uani 1 1 d .
O12 O 0.10807(18) 0.0808(3) -0.04559(13) 0.0352(7) Uani 1 1 d .
O4 O 0.2433(2) -0.0356(3) 0.19590(14) 0.0371(7) Uani 1 1 d .
O1 O 0.25281(17) -0.0872(3) 0.09578(12) 0.0293(6) Uani 1 1 d .
O5 O 0.33133(16) -0.1969(3) -0.00592(13) 0.0302(6) Uani 1 1 d .
N3 N 0.1722(2) -0.1968(4) -0.24427(16) 0.0351(8) Uani 1 1 d D
C2 C 0.2348(2) 0.1659(4) 0.12005(19) 0.0286(8) Uani 1 1 d .
O13 O 0.23708(19) -0.0285(3) -0.10815(13) 0.0324(6) Uani 1 1 d .
C7 C 0.2833(2) 0.2233(4) -0.10212(19) 0.0265(8) Uani 1 1 d .
C4 C 0.4203(3) -0.1972(4) 0.01939(18) 0.0286(8) Uani 1 1 d .
C8 C 0.2535(3) 0.0781(4) -0.14144(19) 0.0283(8) Uani 1 1 d .
O8 O 0.5414(2) -0.0310(3) 0.08648(16) 0.0408(7) Uani 1 1 d .
C14 C 0.0724(3) -0.1911(4) -0.2566(2) 0.0301(9) Uani 1 1 d .
O7 O 0.47091(19) -0.2986(3) 0.01614(16) 0.0443(8) Uani 1 1 d .
C5 C 0.0675(3) -0.1727(5) -0.04243(19) 0.0325(9) Uani 1 1 d .
C11 C -0.1130(3) -0.1760(4) -0.27689(19) 0.0283(8) Uani 1 1 d .
C3 C 0.4584(3) -0.0504(5) 0.05682(19) 0.0301(9) Uani 1 1 d .
O9 O -0.0426(2) 0.0287(4) -0.08067(16) 0.0447(8) Uani 1 1 d .
O10 O 0.0122(2) -0.2721(3) -0.04784(17) 0.0508(8) Uani 1 1 d .
C13 C 0.0417(3) -0.2029(5) -0.2031(2) 0.0397(10) Uani 1 1 d D
C1 C 0.2438(3) 0.0011(4) 0.1401(2) 0.0273(8) Uani 1 1 d .
C10 C -0.0830(3) -0.1640(5) -0.3309(2) 0.0356(9) Uani 1 1 d D
C6 C 0.0379(3) -0.0087(4) -0.0583(2) 0.0324(9) Uani 1 1 d .
C9 C 0.0120(3) -0.1715(5) -0.3201(2) 0.0364(10) Uani 1 1 d .
C12 C -0.0524(3) -0.1953(5) -0.2130(2) 0.0380(10) Uani 1 1 d D
C19 C 0.9796(3) 0.6631(4) 0.1630(2) 0.0375(10) Uani 1 1 d .
N1 N 0.9636(3) 0.7440(4) 0.35335(18) 0.0450(9) Uani 1 1 d D
N2 N 0.9805(3) 0.6384(4) 0.09491(19) 0.0489(10) Uani 1 1 d D
C16 C 0.9714(3) 0.7145(4) 0.2883(2) 0.0360(10) Uani 1 1 d .
C15 C 0.9163(3) 0.5879(5) 0.1841(2) 0.0450(11) Uani 1 1 d .
C17 C 1.0368(3) 0.7863(5) 0.2683(2) 0.0460(11) Uani 1 1 d D
C18 C 1.0408(3) 0.7606(5) 0.2048(3) 0.0484(12) Uani 1 1 d .
C20 C 0.9127(3) 0.6140(5) 0.2470(2) 0.0466(11) Uani 1 1 d .

loop_
_atom_site_aniso_label
_atom_site_aniso_U_11
_atom_site_aniso_U_22
_atom_site_aniso_U_33
_atom_site_aniso_U_23
_atom_site_aniso_U_13
_atom_site_aniso_U_12
O22 0.0536(18) 0.0326(16) 0.0354(17) 0.0006(12) 0.0134(14) 0.0002(13)
O21 0.061(2) 0.0389(17) 0.0416(18) -0.0054(13) 0.0218(16) -0.0042(14)
O20 0.067(2) 0.052(2) 0.057(2) 0.0177(17) 0.0288(18) 0.0117(17)
O23 0.054(2) 0.046(2) 0.065(2) 0.0054(15) 0.0196(18) 0.0151(14)
Zr1 0.0282(2) 0.0191(2) 0.0210(2) -0.00025(13) 0.01233(16) 0.00014(13)
O15 0.0450(16) 0.0261(14) 0.0322(15) 0.0051(12) 0.0196(13) -0.0030(11)
O11 0.0278(14) 0.0279(14) 0.0375(16) 0.0031(11) 0.0101(12) -0.0010(10)
O2 0.0546(17) 0.0258(14) 0.0302(16) 0.0008(11) 0.0250(13) 0.0040(12)
O14 0.0552(18) 0.0267(14) 0.0273(15) -0.0021(11) 0.0225(13) -0.0073(12)
O16 0.0574(18) 0.0340(16) 0.0264(16) -0.0026(12) 0.0209(13) -0.0088(13)
O3 0.0584(18) 0.0340(16) 0.0322(16) -0.0050(13) 0.0247(14) 0.0028(13)
N4 0.0358(18) 0.0322(18) 0.0274(18) -0.0040(14) 0.0155(14) -0.0010(14)
O6 0.0320(15) 0.0301(15) 0.0428(17) -0.0092(13) 0.0130(13) -0.0030(12)
O12 0.0373(16) 0.0303(15) 0.0413(17) 0.0047(13) 0.0175(13) 0.0078(12)
O4 0.0545(18) 0.0341(15) 0.0276(16) 0.0031(12) 0.0203(14) 0.0051(13)
O1 0.0420(15) 0.0232(13) 0.0288(15) 0.0021(11) 0.0201(12) 0.0039(11)
O5 0.0275(14) 0.0284(14) 0.0332(15) -0.0064(11) 0.0081(12) 0.0017(10)
N3 0.0349(18) 0.040(2) 0.0330(19) -0.0131(15) 0.0152(15) -0.0004(15)
C2 0.031(2) 0.031(2) 0.027(2) -0.0021(17) 0.0143(16) 0.0025(16)
O13 0.0478(17) 0.0283(14) 0.0270(15) -0.0022(11) 0.0204(13) -0.0072(12)
C7 0.029(2) 0.027(2) 0.027(2) -0.0003(16) 0.0133(16) 0.0007(15)
C4 0.032(2) 0.032(2) 0.023(2) 0.0003(16) 0.0114(16) -0.0003(16)
C8 0.033(2) 0.031(2) 0.025(2) 0.0004(16) 0.0146(16) 0.0005(16)
O8 0.0289(16) 0.0471(18) 0.0432(18) -0.0060(14) 0.0080(14) -0.0032(13)
C14 0.033(2) 0.028(2) 0.033(2) -0.0090(16) 0.0162(17) -0.0023(16)
O7 0.0349(16) 0.0392(17) 0.058(2) -0.0111(15) 0.0140(14) 0.0083(13)
C5 0.034(2) 0.040(2) 0.026(2) -0.0007(17) 0.0132(17) -0.0004(18)
C11 0.035(2) 0.0247(19) 0.028(2) -0.0032(15) 0.0144(17) -0.0010(15)
C3 0.035(2) 0.034(2) 0.024(2) 0.0003(17) 0.0144(17) -0.0034(18)
O9 0.0320(16) 0.063(2) 0.0380(18) 0.0074(14) 0.0106(14) 0.0137(14)
O10 0.0361(17) 0.0494(19) 0.066(2) 0.0000(16) 0.0165(15) -0.0135(14)
C13 0.039(2) 0.055(3) 0.025(2) -0.0028(19) 0.0113(19) 0.001(2)
C1 0.028(2) 0.031(2) 0.026(2) 0.0020(16) 0.0142(16) 0.0017(15)
C10 0.040(2) 0.043(2) 0.025(2) -0.0020(18) 0.0121(18) -0.0039(18)
C6 0.033(2) 0.044(2) 0.024(2) 0.0008(17) 0.0150(17) 0.0052(18)
C9 0.045(3) 0.044(3) 0.027(2) -0.0047(18) 0.021(2) -0.0061(19)
C12 0.040(2) 0.055(3) 0.024(2) -0.0029(19) 0.0178(18) -0.002(2)
C19 0.045(2) 0.028(2) 0.045(3) 0.0060(18) 0.021(2) 0.0053(18)
N1 0.055(2) 0.042(2) 0.043(2) 0.0118(18) 0.0213(18) 0.0137(17)
N2 0.072(3) 0.034(2) 0.046(2) 0.0066(18) 0.029(2) 0.0051(19)
C16 0.041(2) 0.030(2) 0.041(2) 0.0082(18) 0.0182(19) 0.0089(18)
C15 0.044(3) 0.042(3) 0.050(3) 0.000(2) 0.017(2) -0.005(2)
C17 0.048(3) 0.037(3) 0.054(3) -0.006(2) 0.019(2) -0.007(2)
C18 0.054(3) 0.041(3) 0.060(3) 0.000(2) 0.033(2) -0.013(2)
C20 0.043(3) 0.052(3) 0.054(3) 0.008(2) 0.028(2) -0.005(2)

loop_
_atom_type_symbol
_atom_type_description
_atom_type_scat_dispersion_real
_atom_type_scat_dispersion_imag
_atom_type_scat_source
C C 0.0033 0.0016 'International Tables Vol C Tables 4.2.6.8 and 6.1.1.4'
H H 0.0000 0.0000 'International Tables Vol C Tables 4.2.6.8 and 6.1.1.4'
N N 0.0061 0.0033 'International Tables Vol C Tables 4.2.6.8 and 6.1.1.4'
O O 0.0106 0.0060 'International Tables Vol C Tables 4.2.6.8 and 6.1.1.4'
Zr Zr -2.9673 0.5597 'International Tables Vol C Tables 4.2.6.8 and 6.1.1.4'

loop_
_geom_angle_atom_site_label_1
_geom_angle_atom_site_label_2
_geom_angle_atom_site_label_3
_geom_angle
H22A O22 H22B 81.3
H21B O21 H21A 102.0
H20A O20 H20B 75.4
H23B O23 H23A 111.4
O12 Zr1 O11 71.07(10)
O12 Zr1 O6 150.54(11)
O11 Zr1 O6 137.25(10)
O12 Zr1 O2 76.05(10)
O11 Zr1 O2 125.13(10)
O6 Zr1 O2 78.48(10)
O12 Zr1 O1 103.60(10)
O11 Zr1 O1 75.25(10)
O6 Zr1 O1 81.75(10)
O2 Zr1 O1 71.37(9)
O12 Zr1 O5 138.20(10)
O11 Zr1 O5 71.83(10)
O6 Zr1 O5 70.60(9)
O2 Zr1 O5 143.28(10)
O1 Zr1 O5 84.78(9)
O12 Zr1 O14 82.73(10)
O11 Zr1 O14 142.73(10)
O6 Zr1 O14 74.92(10)
O2 Zr1 O14 70.36(10)
O1 Zr1 O14 138.26(9)
O5 Zr1 O14 117.98(10)
O12 Zr1 O13 82.48(10)
O11 Zr1 O13 80.54(10)
O6 Zr1 O13 106.88(10)
O2 Zr1 O13 136.66(10)
O1 Zr1 O13 151.29(9)
O5 Zr1 O13 73.06(10)
O14 Zr1 O13 69.90(9)
C5 O11 Zr1 121.5(2)
C2 O2 Zr1 120.8(2)
C7 O14 Zr1 121.5(2)
C11 N4 H4A 107.0
C11 N4 H4C 109.8
H4A N4 H4C 104.7
C11 N4 H4B 108.2
H4A N4 H4B 112.0
H4C N4 H4B 114.9
C3 O6 Zr1 122.0(2)
C6 O12 Zr1 121.8(2)
C1 O1 Zr1 119.6(2)
C4 O5 Zr1 121.6(2)
C14 N3 H3B 112.9
C14 N3 H3C 112.9
H3B N3 H3C 109.7
C14 N3 H3A 112.5
H3B N3 H3A 108.7
H3C N3 H3A 99.3
O3 C2 O2 126.8(4)
O3 C2 C1 119.6(3)
O2 C2 C1 113.6(3)
C8 O13 Zr1 120.8(2)
O15 C7 O14 126.3(3)
O15 C7 C8 120.5(3)
O14 C7 C8 113.1(3)
O7 C4 O5 125.9(4)
O7 C4 C3 121.9(3)
O5 C4 C3 112.2(3)
O16 C8 O13 125.7(4)
O16 C8 C7 119.8(3)
O13 C8 C7 114.5(3)
C9 C14 C13 121.6(4)
C9 C14 N3 120.1(3)
C13 C14 N3 118.4(4)
O10 C5 O11 125.9(4)
O10 C5 C6 122.5(4)
O11 C5 C6 111.6(3)
C12 C11 C10 122.1(4)
C12 C11 N4 118.8(3)
C10 C11 N4 119.1(3)
O8 C3 O6 124.4(4)
O8 C3 C4 122.2(4)
O6 C3 C4 113.4(3)
C14 C13 C12 119.7(4)
C14 C13 H13 120(3)
C12 C13 H13 120(3)
O4 C1 O1 125.7(3)
O4 C1 C2 119.8(3)
O1 C1 C2 114.5(3)
C11 C10 C9 118.6(4)
C11 C10 H10 121(3)
C9 C10 H10 121(3)
O9 C6 O12 125.1(4)
O9 C6 C5 122.4(4)
O12 C6 C5 112.5(3)
C14 C9 C10 119.4(4)
C14 C9 H9 120(3)
C10 C9 H9 120(3)
C11 C12 C13 118.7(4)
C11 C12 H12 119(3)
C13 C12 H12 122(3)
C18 C19 C15 120.3(4)
C18 C19 N2 120.4(4)
C15 C19 N2 119.3(4)
C16 N1 H1A 107.7
C16 N1 H1C 114.1
H1A N1 H1C 97.6
C16 N1 H1B 104.2
H1A N1 H1B 99.9
H1C N1 H1B 130.2
C19 N2 H2A 109.5
C19 N2 H2C 116.7
H2A N2 H2C 104.5
C19 N2 H2B 121.3
H2A N2 H2B 100.3
H2C N2 H2B 102.2
C20 C16 C17 120.1(4)
C20 C16 N1 119.2(4)
C17 C16 N1 120.7(4)
C19 C15 C20 119.7(4)
C19 C15 H15 114.1
C20 C15 H15 125.5
C16 C17 C18 119.7(4)
C16 C17 H17 117.5
C18 C17 H17 122.7
C19 C18 C17 119.6(4)
C19 C18 H18 113.9
C17 C18 H18 126.4
C16 C20 C15 120.5(4)
C16 C20 H20 114.7
C15 C20 H20 124.8

loop_
_geom_bond_atom_site_label_1
_geom_bond_atom_site_label_2
_geom_bond_distance
O22 H22A 0.857
O22 H22B 0.927
O21 H21B 0.916
O21 H21A 0.871
O20 H20A 0.918
O20 H20B 0.953
O23 H23B 0.843
O23 H23A 0.918
Zr1 O12 2.163(3)
Zr1 O11 2.171(2)
Zr1 O6 2.192(3)
Zr1 O2 2.196(3)
Zr1 O1 2.205(2)
Zr1 O5 2.209(2)
Zr1 O14 2.229(2)
Zr1 O13 2.235(3)
O15 C7 1.238(4)
O11 C5 1.297(4)
O2 C2 1.267(5)
O14 C7 1.271(4)
O16 C8 1.235(4)
O3 C2 1.232(4)
N4 C11 1.464(5)
N4 H4A 0.886
N4 H4C 0.917
N4 H4B 0.998
O6 C3 1.276(5)
O12 C6 1.296(5)
O4 C1 1.236(5)
O1 C1 1.275(4)
O5 C4 1.286(4)
N3 C14 1.463(5)
N3 H3B 0.775
N3 H3C 0.922
N3 H3A 0.944
C2 C1 1.532(5)
O13 C8 1.265(5)
C7 C8 1.532(5)
C4 O7 1.212(4)
C4 C3 1.549(5)
O8 C3 1.227(5)
C14 C9 1.370(6)
C14 C13 1.375(6)
C5 O10 1.209(5)
C5 C6 1.542(6)
C11 C12 1.377(5)
C11 C10 1.379(5)
O9 C6 1.211(5)
C13 C12 1.387(6)
C13 H13 0.92(2)
C10 C9 1.396(6)
C10 H10 0.93(2)
C9 H9 0.81(4)
C12 H12 0.92(2)
C19 C18 1.370(6)
C19 C15 1.375(6)
C19 N2 1.472(6)
N1 C16 1.455(6)
N1 H1A 0.884
N1 H1C 0.913
N1 H1B 0.844
N2 H2A 0.964
N2 H2C 1.029
N2 H2B 0.899
C16 C20 1.365(6)
C16 C17 1.374(6)
C15 C20 1.378(6)
C15 H15 0.940
C17 C18 1.394(6)
C17 H17 0.876
C18 H18 0.928
C20 H20 0.879

loop_
_geom_torsion_atom_site_label_1
_geom_torsion_atom_site_label_2
_geom_torsion_atom_site_label_3
_geom_torsion_atom_site_label_4
_geom_torsion
O12 Zr1 O11 C5 -11.6(3)
O6 Zr1 O11 C5 158.5(3)
O2 Zr1 O11 C5 44.8(3)
O1 Zr1 O11 C5 98.7(3)
O5 Zr1 O11 C5 -172.0(3)
O14 Zr1 O11 C5 -59.4(3)
O13 Zr1 O11 C5 -96.8(3)
O12 Zr1 O2 C2 105.6(3)
O11 Zr1 O2 C2 51.3(3)
O6 Zr1 O2 C2 -89.3(3)
O1 Zr1 O2 C2 -4.3(3)
O5 Zr1 O2 C2 -56.5(3)
O14 Zr1 O2 C2 -167.3(3)
O13 Zr1 O2 C2 168.2(2)
O12 Zr1 O14 C7 -87.7(3)
O11 Zr1 O14 C7 -42.8(4)
O6 Zr1 O14 C7 111.6(3)
O2 Zr1 O14 C7 -165.5(3)
O1 Zr1 O14 C7 170.0(2)
O5 Zr1 O14 C7 53.8(3)
O13 Zr1 O14 C7 -3.1(3)
O12 Zr1 O6 C3 -166.5(3)
O11 Zr1 O6 C3 32.8(4)
O2 Zr1 O6 C3 163.0(3)
O1 Zr1 O6 C3 90.4(3)
O5 Zr1 O6 C3 3.1(3)
O14 Zr1 O6 C3 -124.5(3)
O13 Zr1 O6 C3 -61.5(3)
O11 Zr1 O12 C6 7.5(3)
O6 Zr1 O12 C6 -158.7(3)
O2 Zr1 O12 C6 -127.9(3)
O1 Zr1 O12 C6 -61.4(3)
O5 Zr1 O12 C6 36.1(3)
O14 Zr1 O12 C6 160.6(3)
O13 Zr1 O12 C6 90.1(3)
O12 Zr1 O1 C1 -66.6(3)
O11 Zr1 O1 C1 -132.5(3)
O6 Zr1 O1 C1 83.9(3)
O2 Zr1 O1 C1 3.3(3)
O5 Zr1 O1 C1 155.0(3)
O14 Zr1 O1 C1 27.7(3)
O13 Zr1 O1 C1 -165.9(3)
O12 Zr1 O5 C4 168.0(2)
O11 Zr1 O5 C4 -163.6(3)
O6 Zr1 O5 C4 -4.4(3)
O2 Zr1 O5 C4 -38.7(3)
O1 Zr1 O5 C4 -87.4(3)
O14 Zr1 O5 C4 55.7(3)
O13 Zr1 O5 C4 111.0(3)
Zr1 O2 C2 O3 -176.8(3)
Zr1 O2 C2 C1 4.5(4)
O12 Zr1 O13 C8 85.7(3)
O11 Zr1 O13 C8 157.6(3)
O6 Zr1 O13 C8 -65.7(3)
O2 Zr1 O13 C8 25.3(3)
O1 Zr1 O13 C8 -169.7(2)
O5 Zr1 O13 C8 -128.6(3)
O14 Zr1 O13 C8 0.7(3)
Zr1 O14 C7 O15 -177.2(3)
Zr1 O14 C7 C8 4.7(4)
Zr1 O5 C4 O7 -175.9(3)
Zr1 O5 C4 C3 4.8(4)
Zr1 O13 C8 O16 -178.3(3)
Zr1 O13 C8 C7 1.3(4)
O15 C7 C8 O16 -2.5(5)
O14 C7 C8 O16 175.8(3)
O15 C7 C8 O13 177.9(3)
O14 C7 C8 O13 -3.8(5)
Zr1 O11 C5 O10 -169.3(3)
Zr1 O11 C5 C6 13.2(4)
Zr1 O6 C3 O8 179.0(3)
Zr1 O6 C3 C4 -1.7(4)
O7 C4 C3 O8 -2.0(6)
O5 C4 C3 O8 177.3(4)
O7 C4 C3 O6 178.7(4)
O5 C4 C3 O6 -2.0(5)
C9 C14 C13 C12 0.2(7)
N3 C14 C13 C12 178.9(4)
Zr1 O1 C1 O4 178.8(3)
Zr1 O1 C1 C2 -2.2(4)
O3 C2 C1 O4 -1.2(6)
O2 C2 C1 O4 177.7(3)
O3 C2 C1 O1 179.8(3)
O2 C2 C1 O1 -1.4(5)
C12 C11 C10 C9 -0.1(6)
N4 C11 C10 C9 -179.0(4)
Zr1 O12 C6 O9 177.3(3)
Zr1 O12 C6 C5 -3.5(4)
O10 C5 C6 O9 -4.4(6)
O11 C5 C6 O9 173.2(4)
O10 C5 C6 O12 176.4(4)
O11 C5 C6 O12 -6.1(5)
C13 C14 C9 C10 -0.4(6)
N3 C14 C9 C10 -179.0(4)
C11 C10 C9 C14 0.3(6)
C10 C11 C12 C13 0.0(6)
N4 C11 C12 C13 178.9(4)
C14 C13 C12 C11 0.0(7)
C18 C19 C15 C20 1.8(7)
N2 C19 C15 C20 -177.8(4)
C20 C16 C17 C18 2.5(7)
N1 C16 C17 C18 -177.6(4)
C15 C19 C18 C17 -1.7(7)
N2 C19 C18 C17 177.9(4)
C16 C17 C18 C19 -0.4(7)
C17 C16 C20 C15 -2.5(7)
N1 C16 C20 C15 177.6(4)
C19 C15 C20 C16 0.3(7)
